data_7121783
loop_
_publ_author_name
'Wang, Shi-Qiang'
'Yang, Qing-Yuan'
'Mukherjee, Soumya'
'O'Nolan, Daniel'
'Patyk-Ka\'zmierczak, Ewa'
'Chen, Kai-Jie'
'Shivanna, Mohana'
'Murray, Claire'
'Tang, Chiu C.'
'Zaworotko, Michael J.'

_publ_section_title
;
 Recyclable switching between nonporous and porous phases of a square
 lattice (sql) topology coordination network.
;
_journal_issue 51
_journal_name_full 'Chemical communications (Cambridge, England)'
_journal_page_first 7042
_journal_page_last 7045
_journal_paper_doi 10.1039/c8cc03838d
_journal_volume 54
_journal_year 2018
_chemical_formula_moiety 'C22 H16 Co N6 S2, 2(C7 H5 F3)'
_chemical_formula_sum 'C36 H26 Co F6 N6 S2'
_chemical_formula_weight 779.68
_space_group_crystal_system monoclinic
_space_group_IT_number 15
_space_group_name_Hall '-C 2yc'
_space_group_name_H-M_alt 'C 1 2/c 1'
_symmetry_space_group_name_Hall '-C 2yc'
_symmetry_space_group_name_H-M 'C 1 2/c 1'
_atom_sites_solution_hydrogens mixed
_atom_sites_solution_primary dual
_audit_creation_date 2017-09-08
_audit_creation_method
;
Olex2 1.2
(compiled 2017.08.10 svn.r3458 for OlexSys, GUI svn.r5381)
;
_audit_update_record
;
2018-01-22 deposited with the CCDC.
2018-05-31 downloaded from the CCDC.
;
_cell_angle_alpha 90
_cell_angle_beta 108.764(2)
_cell_angle_gamma 90
_cell_formula_units_Z 4
_cell_length_a 23.3527(13)
_cell_length_b 11.5209(7)
_cell_length_c 13.7802(9)
_cell_measurement_reflns_used 9933
_cell_measurement_temperature 273.15
_cell_measurement_theta_max 26.62
_cell_measurement_theta_min 2.34
_cell_volume 3510.4(4)
_computing_molecular_graphics 'Olex2 (Dolomanov et al., 2009)'
_computing_publication_material 'Olex2 (Dolomanov et al., 2009)'
_computing_structure_refinement 'ShelXL (Sheldrick, 2015)'
_computing_structure_solution 'ShelXT (Sheldrick, 2015)'
_diffrn_ambient_temperature 273.15
_diffrn_measured_fraction_theta_full 0.999
_diffrn_measured_fraction_theta_max 0.995
_diffrn_measurement_device_type 'Bruker APEX-II CCD'
_diffrn_measurement_method '\f and \w scans'
_diffrn_radiation_type MoK\a
_diffrn_radiation_wavelength 0.71073
_diffrn_reflns_av_R_equivalents 0.0532
_diffrn_reflns_av_unetI/netI 0.0373
_diffrn_reflns_Laue_measured_fraction_full 0.999
_diffrn_reflns_Laue_measured_fraction_max 0.995
_diffrn_reflns_limit_h_max 29
_diffrn_reflns_limit_h_min -29
_diffrn_reflns_limit_k_max 14
_diffrn_reflns_limit_k_min -14
_diffrn_reflns_limit_l_max 17
_diffrn_reflns_limit_l_min -17
_diffrn_reflns_number 33663
_diffrn_reflns_point_group_measured_fraction_full 0.999
_diffrn_reflns_point_group_measured_fraction_max 0.995
_diffrn_reflns_theta_full 25.242
_diffrn_reflns_theta_max 26.743
_diffrn_reflns_theta_min 3.073
_diffrn_standards_number 0
_exptl_absorpt_coefficient_mu 0.676
_exptl_absorpt_correction_T_max 0.935
_exptl_absorpt_correction_T_min 0.922
_exptl_absorpt_correction_type multi-scan
_exptl_absorpt_process_details
;
SADABS-2016/2 (Bruker,2016/2) was used for absorption correction.
;
_exptl_crystal_colour red
_exptl_crystal_colour_primary red
_exptl_crystal_density_diffrn 1.475
_exptl_crystal_description prism
_exptl_crystal_F_000 1588
_exptl_crystal_size_max 0.2
_exptl_crystal_size_mid 0.1
_exptl_crystal_size_min 0.1
_refine_diff_density_max 0.607
_refine_diff_density_min -0.594
_refine_diff_density_rms 0.100
_refine_ls_extinction_method none
_refine_ls_goodness_of_fit_ref 1.053
_refine_ls_hydrogen_treatment mixed
_refine_ls_matrix_type full
_refine_ls_number_parameters 253
_refine_ls_number_reflns 3725
_refine_ls_number_restraints 52
_refine_ls_restrained_S_all 1.059
_refine_ls_R_factor_all 0.0920
_refine_ls_R_factor_gt 0.0594
_refine_ls_shift/su_max 0.000
_refine_ls_shift/su_mean 0.000
_refine_ls_structure_factor_coef Fsqd
_refine_ls_weighting_details 'w=1/[\s^2^(Fo^2^)+(0.0686P)^2^+13.0028P] where P=(Fo^2^+2Fc^2^)/3'
_refine_ls_weighting_scheme calc
_refine_ls_wR_factor_gt 0.1408
_refine_ls_wR_factor_ref 0.1599
_reflns_Friedel_coverage 0.000
_reflns_number_gt 2730
_reflns_number_total 3725
_reflns_threshold_expression 'I > 2\s(I)'
_cod_data_source_file c8cc03838d2.cif
_cod_data_source_block sql-1-Co-NCS-2TFT
_cod_depositor_comments 'Adding full bibliography for 7121781--7121783.cif.'
_cod_database_code 7121783
_shelx_shelxl_version_number 2014/7
_shelx_space_group_comment
;
The symmetry employed for this shelxl refinement is uniquely defined
by the following loop, which should always be used as a source of
symmetry information in preference to the above space-group names.
They are only intended as comments.
;
_olex2_refinement_description
;
1. Fixed Uiso
 At 1.2 times of:
  All C(H) groups
2. Restrained distances
 F3-C13 = F1-C13 = F2-C13
 1.328 with sigma of 0.02
 F2-F1 = F1-F3 = F2-F3
 2.125 with sigma of 0.02
 F3-C14 \\sim F1-C14 \\sim F2-C14
 with sigma of 0.1
3. Rigid bond restraints
 C16, C17
 with sigma for 1-2 distances of 0.01 and sigma for 1-3 distances of 0.01
 F2, C13, F1, C13, F3, C13
 with sigma for 1-2 distances of 0.01 and sigma for 1-3 distances of 0.01
4. Uiso/Uaniso restraints and constraints
C14 \\sim C19 \\sim C15 \\sim C16 \\sim C17 \\sim C18: within 2A with sigma of
0.04 and sigma for terminal atoms of 0.08
5.a Aromatic/amide H refined with riding coordinates:
 C19(H19), C15(H15), C16(H16), C17(H17), C18(H18)
5.b Fitted hexagon refined as free rotating group:
 C19(C14,C15,C16,C17,C18)
;
_olex2_submission_special_instructions 'No special instructions were received'

loop_
_space_group_symop_operation_xyz
'x, y, z'
'-x, y, -z+1/2'
'x+1/2, y+1/2, z'
'-x+1/2, y+1/2, -z+1/2'
'-x, -y, -z'
'x, -y, z-1/2'
'-x+1/2, -y+1/2, -z'
'x+1/2, -y+1/2, z-1/2'

loop_
_atom_site_label
_atom_site_type_symbol
_atom_site_fract_x
_atom_site_fract_y
_atom_site_fract_z
_atom_site_U_iso_or_equiv
_atom_site_adp_type
_atom_site_occupancy
_atom_site_site_symmetry_order
_atom_site_calc_flag
_atom_site_refinement_flags_posn
_atom_site_refinement_flags_adp
_atom_site_refinement_flags_occupancy
Co1 Co 0.5000 0.21146(5) 0.2500 0.0267(2) Uani 1 2 d S T P
S1 S 0.38677(6) 0.17100(15) 0.47508(11) 0.0756(4) Uani 1 1 d . . .
N1 N 0.59617(11) 0.2176(2) 0.3439(2) 0.0304(6) Uani 1 1 d . . .
N2 N 0.5000 0.4024(3) 0.2500 0.0298(9) Uani 1 2 d S T P
N3 N 0.47427(14) 0.2135(2) 0.3819(2) 0.0383(7) Uani 1 1 d . . .
N003 N 0.5000 1.0180(3) 0.2500 0.0322(9) Uani 1 2 d S T P
C1 C 0.61925(15) 0.1582(3) 0.4298(3) 0.0406(9) Uani 1 1 d . . .
H1 H 0.5940(19) 0.106(4) 0.451(3) 0.052(12) Uiso 1 1 d . . .
C2 C 0.67874(15) 0.1680(4) 0.4923(3) 0.0415(9) Uani 1 1 d . . .
H2 H 0.691(2) 0.125(4) 0.552(4) 0.061(13) Uiso 1 1 d . . .
C3 C 0.71790(13) 0.2426(3) 0.4672(3) 0.0293(7) Uani 1 1 d . . .
C4 C 0.69401(16) 0.3028(3) 0.3762(3) 0.0421(9) Uani 1 1 d . . .
H4 H 0.7171(19) 0.354(4) 0.352(3) 0.052(12) Uiso 1 1 d . . .
C5 C 0.63430(16) 0.2875(3) 0.3173(3) 0.0427(9) Uani 1 1 d . . .
H5 H 0.6196(17) 0.331(3) 0.255(3) 0.041(10) Uiso 1 1 d . . .
C6 C 0.51796(16) 0.4631(3) 0.3373(3) 0.0381(9) Uani 1 1 d . . .
H6 H 0.5302(17) 0.419(3) 0.402(3) 0.045(11) Uiso 1 1 d . . .
C7 C 0.51867(17) 0.5822(3) 0.3406(3) 0.0405(9) Uani 1 1 d . . .
H7 H 0.5324(17) 0.624(3) 0.402(3) 0.040(10) Uiso 1 1 d . . .
C8 C 0.5000 0.6449(4) 0.2500 0.0329(11) Uani 1 2 d S T P
C9 C 0.5000 0.7737(4) 0.2500 0.0363(12) Uani 1 2 d S T P
C10 C 0.4789(2) 0.8364(3) 0.3169(4) 0.0482(10) Uani 1 1 d . . .
H10 H 0.459(2) 0.799(4) 0.356(4) 0.075(16) Uiso 1 1 d . . .
C11 C 0.47966(19) 0.9563(3) 0.3140(3) 0.0457(10) Uani 1 1 d . . .
H11 H 0.4655(19) 1.001(4) 0.367(3) 0.057(12) Uiso 1 1 d . . .
C12 C 0.43794(16) 0.1973(3) 0.4211(3) 0.0368(8) Uani 1 1 d . . .
F1 F 0.6395(2) 0.4349(5) 0.7548(5) 0.170(2) Uani 1 1 d D U .
F2 F 0.6589(4) 0.2979(5) 0.6811(7) 0.238(4) Uani 1 1 d D U .
F3 F 0.6055(3) 0.4290(12) 0.5966(6) 0.328(6) Uani 1 1 d D U .
C13 C 0.6534(3) 0.4108(7) 0.6761(7) 0.125(3) Uani 1 1 d D U .
C19 C 0.7028(2) 0.5441(4) 0.5827(3) 0.118(3) Uani 1 1 d . U .
H19 H 0.6660 0.5568 0.5318 0.142 Uiso 1 1 calc R . .
C14 C 0.70591(15) 0.4702(3) 0.6640(3) 0.0713(14) Uani 1 1 d DG U .
C15 C 0.76096(19) 0.4513(3) 0.7401(3) 0.0782(16) Uani 1 1 d G U .
H15 H 0.7631 0.4018 0.7945 0.094 Uiso 1 1 calc R . .
C16 C 0.81289(15) 0.5062(4) 0.7349(3) 0.100(2) Uani 1 1 d G U .
H16 H 0.8497 0.4935 0.7857 0.120 Uiso 1 1 calc R . .
C17 C 0.8098(2) 0.5801(4) 0.6536(4) 0.113(2) Uani 1 1 d G U .
H17 H 0.8445 0.6168 0.6501 0.136 Uiso 1 1 calc R . .
C18 C 0.7547(3) 0.5991(4) 0.5775(4) 0.128(3) Uani 1 1 d G U .
H18 H 0.7526 0.6485 0.5231 0.154 Uiso 1 1 calc R . .

loop_
_atom_site_aniso_label
_atom_site_aniso_U_11
_atom_site_aniso_U_22
_atom_site_aniso_U_33
_atom_site_aniso_U_23
_atom_site_aniso_U_13
_atom_site_aniso_U_12
Co1 0.0193(3) 0.0153(3) 0.0382(4) 0.000 -0.0008(2) 0.000
S1 0.0600(7) 0.1032(11) 0.0728(9) -0.0075(8) 0.0340(7) -0.0133(7)
N1 0.0218(12) 0.0240(13) 0.0383(15) 0.0018(12) -0.0003(11) -0.0022(11)
N2 0.0296(19) 0.0137(17) 0.039(2) 0.000 0.0016(17) 0.000
N3 0.0380(16) 0.0270(15) 0.0463(18) 0.0015(14) 0.0088(14) 0.0006(13)
N003 0.0242(18) 0.0175(19) 0.049(2) 0.000 0.0034(17) 0.000
C1 0.0248(16) 0.043(2) 0.048(2) 0.0128(18) 0.0025(15) -0.0056(15)
C2 0.0277(17) 0.051(2) 0.039(2) 0.0142(18) 0.0007(15) -0.0054(16)
C3 0.0210(15) 0.0276(16) 0.0340(18) -0.0019(14) 0.0015(13) -0.0002(12)
C4 0.0279(17) 0.042(2) 0.048(2) 0.0143(18) -0.0004(15) -0.0116(15)
C5 0.0300(17) 0.041(2) 0.045(2) 0.0153(18) -0.0056(15) -0.0063(15)
C6 0.042(2) 0.0219(17) 0.041(2) 0.0026(15) -0.0001(16) -0.0022(14)
C7 0.047(2) 0.0227(17) 0.044(2) -0.0049(16) 0.0028(17) -0.0020(15)
C8 0.033(2) 0.015(2) 0.048(3) 0.000 0.008(2) 0.000
C9 0.033(2) 0.022(2) 0.045(3) 0.000 0.000(2) 0.000
C10 0.060(3) 0.0226(18) 0.067(3) 0.0006(18) 0.026(2) -0.0037(17)
C11 0.056(2) 0.0190(17) 0.064(3) -0.0028(17) 0.023(2) -0.0006(16)
C12 0.0377(18) 0.0267(18) 0.039(2) -0.0046(15) 0.0025(16) 0.0015(14)
F1 0.168(5) 0.180(5) 0.219(5) -0.085(4) 0.142(4) -0.069(4)
F2 0.296(9) 0.129(4) 0.384(11) -0.099(5) 0.243(8) -0.103(5)
F3 0.117(5) 0.626(18) 0.205(6) 0.114(10) 0.000(5) -0.128(7)
C13 0.092(5) 0.130(6) 0.168(7) -0.088(6) 0.063(5) -0.032(4)
C19 0.112(6) 0.093(5) 0.129(6) 0.005(5) 0.011(5) 0.032(4)
C14 0.071(3) 0.062(3) 0.087(4) -0.019(3) 0.033(3) 0.004(3)
C15 0.081(4) 0.081(4) 0.077(4) -0.008(3) 0.032(3) 0.006(3)
C16 0.084(4) 0.115(5) 0.106(5) -0.020(4) 0.037(4) 0.006(4)
C17 0.124(6) 0.099(5) 0.130(6) -0.006(4) 0.059(5) -0.016(5)
C18 0.130(7) 0.095(5) 0.164(8) 0.042(5) 0.053(6) -0.003(5)

loop_
_atom_type_symbol
_atom_type_description
_atom_type_scat_dispersion_real
_atom_type_scat_dispersion_imag
_atom_type_scat_source
C C 0.0033 0.0016 'International Tables Vol C Tables 4.2.6.8 and 6.1.1.4'
H H 0.0000 0.0000 'International Tables Vol C Tables 4.2.6.8 and 6.1.1.4'
Co Co 0.3494 0.9721 'International Tables Vol C Tables 4.2.6.8 and 6.1.1.4'
F F 0.0171 0.0103 'International Tables Vol C Tables 4.2.6.8 and 6.1.1.4'
N N 0.0061 0.0033 'International Tables Vol C Tables 4.2.6.8 and 6.1.1.4'
S S 0.1246 0.1234 'International Tables Vol C Tables 4.2.6.8 and 6.1.1.4'

loop_
_geom_angle_atom_site_label_1
_geom_angle_atom_site_label_2
_geom_angle_atom_site_label_3
_geom_angle
_geom_angle_site_symmetry_1
_geom_angle_site_symmetry_3
N1 Co1 N1 176.32(14) 2_655 .
N1 Co1 N003 91.84(7) . 1_545
N1 Co1 N003 91.84(7) 2_655 1_545
N2 Co1 N1 88.16(7) . 2_655
N2 Co1 N1 88.16(7) . .
N2 Co1 N003 180.0 . 1_545
N3 Co1 N1 90.73(11) 2_655 2_655
N3 Co1 N1 89.23(11) . 2_655
N3 Co1 N1 89.23(11) 2_655 .
N3 Co1 N1 90.73(11) . .
N3 Co1 N2 89.35(8) 2_655 .
N3 Co1 N2 89.35(8) . .
N3 Co1 N3 178.71(16) 2_655 .
N3 Co1 N003 90.65(8) . 1_545
N3 Co1 N003 90.65(8) 2_655 1_545
C1 N1 Co1 123.6(2) . .
C1 N1 C5 116.2(3) . .
C5 N1 Co1 120.1(2) . .
C6 N2 Co1 121.5(2) 2_655 .
C6 N2 Co1 121.6(2) . .
C6 N2 C6 116.9(4) . 2_655
C12 N3 Co1 149.6(3) . .
C11 N003 Co1 122.2(2) 2_655 1_565
C11 N003 Co1 122.2(2) . 1_565
C11 N003 C11 115.6(4) 2_655 .
N1 C1 H1 119(3) . .
N1 C1 C2 123.6(3) . .
C2 C1 H1 117(3) . .
C1 C2 H2 118(3) . .
C3 C2 C1 120.6(3) . .
C3 C2 H2 122(3) . .
C2 C3 C3 122.6(4) . 7_656
C2 C3 C4 115.7(3) . .
C4 C3 C3 121.7(4) . 7_656
C3 C4 H4 122(3) . .
C5 C4 C3 120.3(3) . .
C5 C4 H4 118(3) . .
N1 C5 C4 123.5(3) . .
N1 C5 H5 119(2) . .
C4 C5 H5 117(2) . .
N2 C6 H6 117(2) . .
N2 C6 C7 123.4(4) . .
C7 C6 H6 119(2) . .
C6 C7 H7 123(2) . .
C6 C7 C8 119.6(4) . .
C8 C7 H7 118(2) . .
C7 C8 C7 117.2(4) 2_655 .
C7 C8 C9 121.4(2) . .
C7 C8 C9 121.4(2) 2_655 .
C10 C9 C8 121.5(2) 2_655 .
C10 C9 C8 121.5(2) . .
C10 C9 C10 116.9(5) 2_655 .
C9 C10 H10 120(3) . .
C9 C10 C11 119.6(4) . .
C11 C10 H10 120(3) . .
N003 C11 C10 124.2(4) . .
N003 C11 H11 117(2) . .
C10 C11 H11 118(3) . .
N3 C12 S1 178.4(3) . .
F1 C13 F2 102.9(8) . .
F1 C13 F3 107.4(8) . .
F1 C13 C14 116.9(6) . .
F2 C13 C14 113.6(6) . .
F3 C13 F2 104.3(8) . .
F3 C13 C14 110.7(8) . .
C14 C19 H19 120.0 . .
C14 C19 C18 120.0 . .
C18 C19 H19 120.0 . .
C19 C14 C13 123.4(5) . .
C19 C14 C15 120.0 . .
C15 C14 C13 116.6(5) . .
C14 C15 H15 120.0 . .
C16 C15 C14 120.0 . .
C16 C15 H15 120.0 . .
C15 C16 H16 120.0 . .
C15 C16 C17 120.0 . .
C17 C16 H16 120.0 . .
C16 C17 H17 120.0 . .
C16 C17 C18 120.0 . .
C18 C17 H17 120.0 . .
C19 C18 H18 120.0 . .
C17 C18 C19 120.0 . .
C17 C18 H18 120.0 . .

loop_
_geom_bond_atom_site_label_1
_geom_bond_atom_site_label_2
_geom_bond_distance
_geom_bond_site_symmetry_2
Co1 N1 2.203(2) 2_655
Co1 N1 2.203(2) .
Co1 N2 2.200(4) .
Co1 N3 2.090(3) 2_655
Co1 N3 2.090(3) .
Co1 N003 2.229(4) 1_545
S1 C12 1.626(4) .
N1 C1 1.323(5) .
N1 C5 1.336(5) .
N2 C6 1.337(4) .
N2 C6 1.337(4) 2_655
N3 C12 1.158(5) .
N003 Co1 2.229(4) 1_565
N003 C11 1.334(5) .
N003 C11 1.333(5) 2_655
C1 H1 0.95(4) .
C1 C2 1.384(5) .
C2 H2 0.93(5) .
C2 C3 1.377(5) .
C3 C3 1.490(6) 7_656
C3 C4 1.384(5) .
C4 H4 0.93(4) .
C4 C5 1.381(5) .
C5 H5 0.96(4) .
C6 H6 0.99(4) .
C6 C7 1.372(5) .
C7 H7 0.93(4) .
C7 C8 1.386(4) .
C8 C7 1.386(4) 2_655
C8 C9 1.484(6) .
C9 C10 1.380(5) 2_655
C9 C10 1.380(5) .
C10 H10 0.93(5) .
C10 C11 1.383(5) .
C11 H11 1.03(5) .
F1 C13 1.258(8) .
F2 C13 1.307(9) .
F3 C13 1.305(9) .
C13 C14 1.460(8) .
C19 H19 0.9300 .
C19 C14 1.3900 .
C19 C18 1.3900 .
C14 C15 1.3900 .
C15 H15 0.9300 .
C15 C16 1.3900 .
C16 H16 0.9300 .
C16 C17 1.3900 .
C17 H17 0.9300 .
C17 C18 1.3900 .
C18 H18 0.9300 .

loop_
_geom_torsion_atom_site_label_1
_geom_torsion_atom_site_label_2
_geom_torsion_atom_site_label_3
_geom_torsion_atom_site_label_4
_geom_torsion
_geom_torsion_site_symmetry_1
_geom_torsion_site_symmetry_4
Co1 N1 C1 C2 -175.5(3) . .
Co1 N1 C5 C4 174.9(3) . .
Co1 N2 C6 C7 180.0(3) . .
Co1 N003 C11 C10 -179.9(3) 1_565 .
N1 C1 C2 C3 0.1(7) . .
N2 C6 C7 C8 0.0(6) . .
C1 N1 C5 C4 -2.6(6) . .
C1 C2 C3 C3 179.1(4) . 7_656
C1 C2 C3 C4 -1.5(6) . .
C2 C3 C4 C5 0.8(6) . .
C3 C3 C4 C5 -179.8(4) 7_656 .
C3 C4 C5 N1 1.3(7) . .
C5 N1 C1 C2 1.9(6) . .
C6 N2 C6 C7 0.0(3) 2_655 .
C6 C7 C8 C7 0.0(3) . 2_655
C6 C7 C8 C9 180.0(3) . .
C7 C8 C9 C10 136.2(3) . 2_655
C7 C8 C9 C10 136.2(3) 2_655 .
C7 C8 C9 C10 -43.8(3) 2_655 2_655
C7 C8 C9 C10 -43.8(3) . .
C8 C9 C10 C11 -179.9(3) . .
C9 C10 C11 N003 -0.3(6) . .
C10 C9 C10 C11 0.1(3) 2_655 .
C11 N003 C11 C10 0.1(3) 2_655 .
F1 C13 C14 C19 -117.9(8) . .
F1 C13 C14 C15 61.1(9) . .
F2 C13 C14 C19 122.5(7) . .
F2 C13 C14 C15 -58.6(8) . .
F3 C13 C14 C19 5.5(9) . .
F3 C13 C14 C15 -175.5(7) . .
C13 C14 C15 C16 -179.0(4) . .
C19 C14 C15 C16 0.0 . .
C14 C19 C18 C17 0.0 . .
C14 C15 C16 C17 0.0 . .
C15 C16 C17 C18 0.0 . .
C16 C17 C18 C19 0.0 . .
C18 C19 C14 C13 178.9(5) . .
C18 C19 C14 C15 0.0 . .
